data_7235659
loop_
_publ_author_name
'Saini, Mukesh Kumar'
'Gupta, Rakesh'
'Parbhakar, Swati'
'Kumar Mishra, Anil'
'Mathur, Rashi'
'Hussain, Firasat'

_publ_section_title
;
 Dimeric complexes of rare-earth substituted Keggin-type silicotungstates:
 syntheses, crystal structure and solid state properties
;
_journal_issue 48
_journal_name_full 'RSC Adv.'
_journal_page_first 25357
_journal_paper_doi 10.1039/C4RA02751E
_journal_volume 4
_journal_year 2014
_chemical_formula_moiety '0.5(C8 Eu4 K16 Na8 O208 Si4 W44), 6(O)'
_chemical_formula_sum 'C4 Eu2 K8 Na4 O110 Si2 W22'
_chemical_formula_weight 6617.34
_space_group_crystal_system monoclinic
_space_group_IT_number 14
_space_group_name_Hall '-P 2ybc'
_space_group_name_H-M_alt 'P 1 21/c 1'
_symmetry_Int_Tables_number 14
_audit_creation_date 2014-03-26
_audit_creation_method
;
Olex2 1.2
(compiled 2014.03.20 svn.r2914 for OlexSys, GUI svn.r4813)
;
_cell_angle_alpha 90
_cell_angle_beta 110.377(3)
_cell_angle_gamma 90
_cell_formula_units_Z 2
_cell_length_a 20.1241(6)
_cell_length_b 12.6661(3)
_cell_length_c 21.1544(5)
_cell_measurement_reflns_used 25015
_cell_measurement_temperature 150.0
_cell_measurement_theta_max 29.8009
_cell_measurement_theta_min 3.0323
_cell_volume 5054.7(2)
_computing_cell_refinement
;
CrysAlisPro, Agilent Technologies,
Version 1.171.34.49 (release 20-01-2011 CrysAlis171 .NET)
(compiled Jan 20 2011,15:58:25)
;
_computing_data_collection
;
CrysAlisPro, Agilent Technologies,
Version 1.171.34.49 (release 20-01-2011 CrysAlis171 .NET)
(compiled Jan 20 2011,15:58:25)
;
_computing_data_reduction
;
CrysAlisPro, Agilent Technologies,
Version 1.171.34.49 (release 20-01-2011 CrysAlis171 .NET)
(compiled Jan 20 2011,15:58:25)
;
_computing_molecular_graphics 'Olex2 (Dolomanov et al., 2009)'
_computing_publication_material 'Olex2 (Dolomanov et al., 2009)'
_computing_structure_refinement 'olex2.refine (Bourhis et al., 2013)'
_diffrn_ambient_temperature 150.0
_diffrn_detector_area_resol_mean 15.9853
_diffrn_measured_fraction_theta_full 0.9985
_diffrn_measured_fraction_theta_max 0.9985
_diffrn_measurement_device_type 'Xcalibur, Sapphire3'
_diffrn_measurement_method '\w scans'
_diffrn_orient_matrix_UB_11 0.0113229000
_diffrn_orient_matrix_UB_12 0.0440345000
_diffrn_orient_matrix_UB_13 0.0218725000
_diffrn_orient_matrix_UB_21 0.0351243000
_diffrn_orient_matrix_UB_22 -0.0072537000
_diffrn_orient_matrix_UB_23 0.0005312000
_diffrn_orient_matrix_UB_31 -0.0071725000
_diffrn_orient_matrix_UB_32 0.0338217000
_diffrn_orient_matrix_UB_33 -0.0283174000
_diffrn_radiation_monochromator graphite
_diffrn_radiation_type 'Mo K\a'
_diffrn_radiation_wavelength 0.71073
_diffrn_reflns_av_R_equivalents 0.0788
_diffrn_reflns_av_unetI/netI 0.0640
_diffrn_reflns_limit_h_max 27
_diffrn_reflns_limit_h_min -27
_diffrn_reflns_limit_k_max 17
_diffrn_reflns_limit_k_min -16
_diffrn_reflns_limit_l_max 28
_diffrn_reflns_limit_l_min -27
_diffrn_reflns_number 79109
_diffrn_reflns_theta_full 26.0221
_diffrn_reflns_theta_max 26.02
_diffrn_reflns_theta_min 3.09
_diffrn_source 'Enhance (Mo) X-ray Source'
_exptl_absorpt_coefficient_mu 26.631
_exptl_absorpt_correction_T_max 1.00000
_exptl_absorpt_correction_T_min 0.30882
_exptl_absorpt_correction_type multi-scan
_exptl_absorpt_process_details
;
CrysAlisPro, Agilent Technologies,
Version 1.171.34.49 (release 20-01-2011 CrysAlis171 .NET)
(compiled Jan 20 2011,15:58:25)
Empirical absorption correction using spherical harmonics,
 implemented in SCALE3 ABSPACK scaling algorithm.
;
_exptl_crystal_colour 'clear colourless'
_exptl_crystal_colour_lustre clear
_exptl_crystal_colour_primary colourless
_exptl_crystal_density_diffrn 4.3476
_exptl_crystal_description 'rect. Prism'
_exptl_crystal_F_000 5747.5431
_exptl_crystal_size_max 0.12
_exptl_crystal_size_mid 0.12
_exptl_crystal_size_min 0.03
_refine_diff_density_max 5.7763
_refine_diff_density_min -4.2473
_refine_diff_density_rms 0.9937
_refine_ls_d_res_high 0.8100
_refine_ls_d_res_low 6.6027
_refine_ls_goodness_of_fit_ref 1.0266
_refine_ls_hydrogen_treatment undef
_refine_ls_matrix_type full
_refine_ls_number_constraints 0
_refine_ls_number_parameters 389
_refine_ls_number_reflns 9952
_refine_ls_number_restraints 0
_refine_ls_restrained_S_all 1.0266
_refine_ls_R_factor_all 0.0626
_refine_ls_R_factor_gt 0.0561
_refine_ls_shift/su_max 0.0002
_refine_ls_shift/su_mean 0.0000
_refine_ls_structure_factor_coef Fsqd
_refine_ls_weighting_details 'w=1/[\s^2^(Fo^2^)+(0.0000P)^2^+1375.6459P] where P=(Fo^2^+2Fc^2^)/3'
_refine_ls_weighting_scheme calc
_refine_ls_wR_factor_gt 0.1334
_refine_ls_wR_factor_ref 0.1364
_reflns_Friedel_coverage 0.0
_reflns_limit_h_max 23
_reflns_limit_h_min -24
_reflns_limit_k_max 15
_reflns_limit_k_min 0
_reflns_limit_l_max 26
_reflns_limit_l_min 0
_reflns_number_gt 8976
_reflns_number_total 9952
_reflns_threshold_expression I>=2u(I)
_cod_data_source_file c4ra02751e2.cif
_cod_data_source_block fhms-21
_cod_original_cell_volume 5054.7(3)
_cod_database_code 7235659
_chemical_oxdiff_usercomment '25 OCT 2013'
_reflns_odcompleteness_completeness 99.80
_reflns_odcompleteness_iscentric 1
_reflns_odcompleteness_theta 26.32
_olex2_refinement_description
;
;

loop_
_space_group_symop_id
_space_group_symop_operation_xyz
1 x,y,z
2 -x,y+1/2,-z+1/2
3 -x,-y,-z
4 x,-y-1/2,z-1/2

loop_
_atom_site_label
_atom_site_type_symbol
_atom_site_fract_x
_atom_site_fract_y
_atom_site_fract_z
_atom_site_U_iso_or_equiv
_atom_site_adp_type
_atom_site_occupancy
C1 C -0.1364(14) 1.079(2) 0.0720(13) 0.018(5) Uiso 1.000000
C2 C -0.0779(11) 1.0088(16) 0.0660(10) 0.004(4) Uiso 1.000000
O1 O 0.4943(9) 0.8703(13) 0.4321(8) 0.013(3) Uiso 1.000000
O2 O 0.4242(8) 0.5761(13) 0.2246(8) 0.011(3) Uiso 1.000000
O3 O 0.2914(9) 0.5638(13) 0.4087(8) 0.013(3) Uiso 1.000000
O4 O 0.4420(8) 0.7474(13) 0.3182(8) 0.012(3) Uiso 1.000000
O5 O 0.3486(8) 0.5967(12) 0.3090(8) 0.009(3) Uiso 1.000000
O6 O 0.3768(8) 0.7394(12) 0.4083(7) 0.007(3) Uiso 1.000000
O7 O 0.4178(8) 0.9529(12) 0.3043(7) 0.005(3) Uiso 1.000000
O8 O 0.3831(8) 0.7873(12) 0.1880(7) 0.008(3) Uiso 1.000000
O9 O 0.2865(8) 0.6462(13) 0.1781(8) 0.010(3) Uiso 1.000000
O10 O 0.2092(9) 0.6343(14) 0.2827(8) 0.015(4) Uiso 1.000000
O11 O 0.2376(8) 0.7720(13) 0.3810(8) 0.010(3) Uiso 1.000000
O12 O 0.3527(8) 0.9430(12) 0.3922(7) 0.008(3) Uiso 1.000000
O13 O 0.3093(7) 0.7931(11) 0.2853(7) 0.004(3) Uiso 1.000000
O14 O 0.1168(8) 0.8391(13) 0.4067(8) 0.010(3) Uiso 1.000000
O15 O 0.2301(8) 0.9723(12) 0.4099(8) 0.009(3) Uiso 1.000000
O16 O 0.3227(9) 1.1446(14) 0.4367(8) 0.015(4) Uiso 1.000000
O17 O 0.3271(8) 1.0988(13) 0.3062(8) 0.011(3) Uiso 1.000000
O18 O 0.4439(8) 1.1621(12) 0.2720(7) 0.008(3) Uiso 1.000000
O19 O 0.4026(8) 0.9945(12) 0.1780(7) 0.007(3) Uiso 1.000000
O20 O 0.3787(8) 0.8665(13) 0.0642(8) 0.010(3) Uiso 1.000000
O21 O 0.2601(8) 0.7999(12) 0.0907(7) 0.008(3) Uiso 1.000000
O22 O 0.2057(9) 0.5981(13) 0.0454(8) 0.013(3) Uiso 1.000000
O23 O 0.1461(8) 0.6082(13) 0.1467(8) 0.010(3) Uiso 1.000000
O24 O 0.0674(9) 0.5783(13) 0.2299(8) 0.012(3) Uiso 1.000000
O25 O 0.1163(8) 0.7804(12) 0.2808(7) 0.006(3) Uiso 1.000000
O26 O 0.2145(7) 0.9409(11) 0.2821(7) 0.003(3) Uiso 1.000000
O27 O 0.2824(8) 0.9481(12) 0.1942(7) 0.007(3) Uiso 1.000000
O28 O 0.1857(8) 0.7972(11) 0.1829(7) 0.004(3) Uiso 1.000000
O29 O 0.1038(8) 0.9859(12) 0.3083(8) 0.009(3) Uiso 1.000000
O30 O 0.2023(9) 1.1321(13) 0.3225(8) 0.012(3) Uiso 1.000000
O31 O 0.3094(8) 1.1446(12) 0.1784(7) 0.008(3) Uiso 1.000000
O32 O 0.2787(8) 1.0074(12) 0.0778(7) 0.005(3) Uiso 1.000000
O33 O 0.1153(9) 0.7571(13) 0.0476(8) 0.012(3) Uiso 1.000000
O34 O 0.0435(8) 0.7521(12) 0.1489(8) 0.009(3) Uiso 1.000000
O35 O 0.1480(8) 0.9825(12) 0.0867(8) 0.009(3) Uiso 1.000000
O36 O 0.0768(8) 0.9803(13) 0.1761(8) 0.010(3) Uiso 1.000000
O37 O 0.1842(8) 1.1146(12) 0.1910(7) 0.006(3) Uiso 1.000000
O38 O 0.0679(8) 1.1760(13) 0.2298(8) 0.010(3) Uiso 1.000000
O39 O 0.1865(8) 1.1802(13) 0.0612(8) 0.010(3) Uiso 1.000000
O40 O 0.0345(8) 0.9559(12) -0.0387(8) 0.009(3) Uiso 1.000000
O41 O -0.0437(9) 0.7776(13) -0.0044(8) 0.012(3) Uiso 1.000000
O42 O -0.0695(8) 0.9183(12) 0.0925(8) 0.009(3) Uiso 1.000000
O43 O -0.1735(10) 0.8955(15) 0.1805(9) 0.022(4) Uiso 1.000000
O44 O 0.4555(12) 0.9026(18) 0.5838(11) 0.036(5) Uiso 1.000000
O45 O 0.3929(10) 0.3849(16) 0.3200(10) 0.025(4) Uiso 1.000000
O46 O 0.0781(11) 1.3743(17) -0.1004(10) 0.032(5) Uiso 1.000000
O47 O 0.4668(16) 1.287(2) 0.4436(14) 0.059(7) Uiso 1.000000
O48 O 0.3126(9) 1.3764(14) 0.4820(9) 0.017(4) Uiso 1.000000
O49 O 0.4701(10) 1.4033(15) 0.5941(9) 0.024(4) Uiso 1.000000
O50 O 0.3676(11) 1.1978(17) 0.6129(10) 0.031(5) Uiso 1.000000
O51 O 0.2323(10) 0.3856(16) 0.0350(10) 0.026(4) Uiso 1.000000
O52 O 0.1636(12) 0.3952(18) 0.1322(11) 0.034(5) Uiso 1.000000
O53 O -0.0311(11) 0.6918(16) -0.1202(10) 0.028(4) Uiso 1.000000
O54 O 0.2564(10) 1.3175(15) 0.2503(9) 0.022(4) Uiso 1.000000
O55 O 0.0537(8) 0.9577(12) 0.4793(7) 0.005(3) Uiso 1.000000
Na1 Na 0.4514(6) 0.9406(10) -0.0124(6) 0.029(3) Uiso 1.000000
Na2 Na 0.4055(6) 1.2554(9) 0.5216(5) 0.022(2) Uiso 1.000000
Si1 Si 0.2470(3) 0.8686(5) 0.2354(3) 0.0083(12) Uani 1.000000
K1 K -0.0279(3) 0.8802(4) 0.2313(3) 0.0148(10) Uani 1.000000
K2 K 0.3259(3) 0.8379(5) 0.5085(3) 0.0170(11) Uani 1.000000
K3 K 0.4712(3) 0.3664(4) 0.2380(3) 0.0167(11) Uani 1.000000
K4 K 0.1896(3) 1.2385(5) -0.0683(3) 0.0234(13) Uani 1.000000
Eu1 Eu 0.04564(5) 0.88702(8) 0.07327(5) 0.0052(2) Uani 1.000000
W1 W 0.41344(4) 0.84832(7) 0.36925(4) 0.00626(18) Uani 1.000000
W2 W 0.37120(5) 0.66976(7) 0.24057(4) 0.00680(18) Uani 1.000000
W3 W 0.28892(5) 0.66281(7) 0.35303(4) 0.00673(18) Uani 1.000000
W4 W 0.16233(4) 0.87162(7) 0.35417(4) 0.00560(18) Uani 1.000000
W5 W 0.28452(5) 1.05860(7) 0.37053(4) 0.00611(18) Uani 1.000000
W6 W 0.37673(4) 1.07108(7) 0.24672(4) 0.00527(18) Uani 1.000000
W7 W 0.33828(5) 0.89187(7) 0.12202(4) 0.00570(18) Uani 1.000000
W8 W 0.19429(5) 0.69504(7) 0.10023(4) 0.00538(18) Uani 1.000000
W9 W 0.11305(4) 0.67955(7) 0.21094(4) 0.00491(18) Uani 1.000000
W10 W 0.21640(4) 1.07607(7) 0.11813(4) 0.00511(18) Uani 1.000000
W11 W 0.12565(4) 1.06993(7) 0.23956(4) 0.00541(18) Uani 1.000000

loop_
_atom_site_aniso_label
_atom_site_aniso_U_11
_atom_site_aniso_U_22
_atom_site_aniso_U_33
_atom_site_aniso_U_12
_atom_site_aniso_U_13
_atom_site_aniso_U_23
Si1 0.011(3) 0.005(3) 0.011(3) -0.001(2) 0.006(2) -0.003(2)
K1 0.013(2) 0.016(3) 0.016(2) 0.001(2) 0.006(2) 0.003(2)
K2 0.016(3) 0.022(3) 0.014(2) 0.002(2) 0.006(2) 0.004(2)
K3 0.012(2) 0.011(3) 0.030(3) -0.001(2) 0.012(2) 0.003(2)
K4 0.023(3) 0.022(3) 0.026(3) -0.004(2) 0.010(2) 0.006(2)
Eu1 0.0043(5) 0.0039(5) 0.0074(5) 0.0000(4) 0.0021(4) 0.0006(4)
W1 0.0044(4) 0.0052(4) 0.0091(4) -0.0002(3) 0.0023(3) 0.0007(3)
W2 0.0052(4) 0.0043(4) 0.0113(4) 0.0015(3) 0.0034(3) 0.0005(3)
W3 0.0058(4) 0.0050(4) 0.0098(4) 0.0003(3) 0.0032(3) 0.0023(3)
W4 0.0051(4) 0.0061(4) 0.0067(4) -0.0005(3) 0.0033(3) 0.0004(3)
W5 0.0057(4) 0.0055(4) 0.0082(4) -0.0011(3) 0.0039(3) -0.0015(3)
W6 0.0046(4) 0.0028(4) 0.0094(4) -0.0014(3) 0.0036(3) 0.0000(3)
W7 0.0058(4) 0.0037(4) 0.0094(4) -0.0005(3) 0.0049(3) 0.0002(3)
W8 0.0053(4) 0.0032(4) 0.0082(4) 0.0005(3) 0.0030(3) -0.0005(3)
W9 0.0039(4) 0.0033(4) 0.0077(4) -0.0010(3) 0.0022(3) 0.0010(3)
W10 0.0038(4) 0.0041(4) 0.0080(4) -0.0005(3) 0.0029(3) 0.0014(3)
W11 0.0049(4) 0.0042(4) 0.0082(4) 0.0004(3) 0.0036(3) -0.0005(3)

loop_
_atom_type_symbol
_atom_type_scat_dispersion_real
_atom_type_scat_dispersion_imag
_atom_type_scat_Cromer_Mann_a1
_atom_type_scat_Cromer_Mann_a2
_atom_type_scat_Cromer_Mann_a3
_atom_type_scat_Cromer_Mann_a4
_atom_type_scat_Cromer_Mann_b1
_atom_type_scat_Cromer_Mann_b2
_atom_type_scat_Cromer_Mann_b3
_atom_type_scat_Cromer_Mann_b4
_atom_type_scat_Cromer_Mann_c
_atom_type_scat_source
_atom_type_scat_dispersion_source
C 0.00347 0.00161 2.31000 1.02000 1.58860 0.86500 20.84390 10.20750 0.56870 51.65120 0.215599998832 'International Tables Volume C Table 6.1.1.4 (pp. 500-502)' 'Henke, Gullikson and Davis, At. Data and Nucl. Data Tables, 1993, 54, 2'
Na 0.03665 0.02467 4.76260 3.17360 1.26740 1.11280 3.28500 8.84220 0.31360 129.42400 0.675999999046 'International Tables Volume C Table 6.1.1.4 (pp. 500-502)' 'Henke, Gullikson and Davis, At. Data and Nucl. Data Tables, 1993, 54, 2'
K 0.21174 0.26561 8.21860 7.43980 1.05190 0.86590 12.79490 0.77480 213.18700 41.68410 1.42279994488 'International Tables Volume C Table 6.1.1.4 (pp. 500-502)' 'Henke, Gullikson and Davis, At. Data and Nucl. Data Tables, 1993, 54, 2'
O 0.01158 0.00611 3.04850 2.28680 1.54630 0.86700 13.27710 5.70110 0.32390 32.90890 0.250800013542 'International Tables Volume C Table 6.1.1.4 (pp. 500-502)' 'Henke, Gullikson and Davis, At. Data and Nucl. Data Tables, 1993, 54, 2'
Si 0.08192 0.07060 6.29150 3.03530 1.98910 1.54100 2.43860 32.33370 0.67850 81.69370 1.14069998264 'International Tables Volume C Table 6.1.1.4 (pp. 500-502)' 'Henke, Gullikson and Davis, At. Data and Nucl. Data Tables, 1993, 54, 2'
W -0.66836 6.76498 29.08180 15.43000 14.43270 5.11982 1.72029 9.22590 0.32170 57.05600 9.88749980927 'International Tables Volume C Table 6.1.1.4 (pp. 500-502)' 'Henke, Gullikson and Davis, At. Data and Nucl. Data Tables, 1993, 54, 2'
Eu -0.00847 3.77655 24.62740 19.08860 13.76030 2.92270 2.38790 0.19420 13.75460 123.17400 2.57450008392 'International Tables Volume C Table 6.1.1.4 (pp. 500-502)' 'Henke, Gullikson and Davis, At. Data and Nucl. Data Tables, 1993, 54, 2'

loop_
_geom_angle_atom_site_label_1
_geom_angle_atom_site_label_2
_geom_angle_atom_site_label_3
_geom_angle
_geom_angle_site_symmetry_1
_geom_angle_site_symmetry_3
O40 C2 C1 120.2(19) 3_575 .
O42 C2 C1 118.9(19) . .
O42 C2 O40 120.7(19) . 3_575
Eu1 C2 C1 171.8(15) . .
Eu1 C2 O40 60.1(11) . 3_575
Eu1 C2 O42 60.8(11) . .
W1 O1 Na2 128.1(9) . 3_676
W2 O2 K3 148.5(8) . .
W1 O4 K3 103.4(7) . 2_655
W2 O4 K3 106.2(6) . 2_655
W2 O4 W1 121.8(8) . .
W3 O5 W2 120.4(8) . .
W1 O6 K2 107.1(6) . .
W3 O6 K2 99.7(6) . .
W3 O6 W1 120.1(7) . .
W1 O7 K3 101.0(6) . 2_655
W6 O7 K3 107.8(6) . 2_655
W6 O7 W1 150.1(8) . .
W2 O8 K3 104.8(6) . 2_655
W7 O8 K3 106.2(6) . 2_655
W7 O8 W2 147.0(9) . .
W8 O9 W2 152.7(9) . .
W9 O10 W3 151.6(10) . .
W3 O11 K2 106.3(6) . .
W4 O11 K2 105.3(6) . .
W4 O11 W3 146.8(9) . .
W1 O12 K2 104.2(6) . .
W5 O12 K2 102.3(6) . .
W5 O12 W1 151.7(9) . .
W1 O13 Si1 126.8(8) . .
W2 O13 Si1 121.0(7) . .
W2 O13 W1 92.5(5) . .
W3 O13 Si1 123.7(8) . .
W3 O13 W1 92.8(5) . .
W3 O13 W2 90.5(5) . .
W4 O15 K2 101.8(6) . .
W5 O15 K2 108.2(6) . .
W5 O15 W4 119.7(8) . .
K4 O16 Na2 96.6(6) 4_586 .
W5 O16 Na2 164.0(10) . .
W5 O16 K4 98.1(7) . 4_586
W6 O17 W5 153.5(9) . .
W6 O18 K3 138.4(8) . 1_565
W6 O19 K3 102.4(6) . 2_655
W7 O19 K3 104.3(6) . 2_655
W7 O19 W6 119.7(8) . .
K2 O20 Na1 105.5(6) 4_575 .
W7 O20 Na1 148.4(9) . .
W7 O20 K2 105.0(7) . 4_575
W7 O21 K2 94.6(6) . 4_575
W8 O21 K2 96.6(6) . 4_575
W8 O21 W7 154.9(9) . .
W8 O22 K2 107.1(7) . 4_575
W9 O23 W8 116.5(8) . .
W9 O24 K1 164.0(9) . 2_545
W4 O25 K1 99.6(6) . .
W9 O25 K1 103.9(6) . .
W9 O25 W4 154.5(9) . .
W4 O26 Si1 123.7(8) . .
W5 O26 Si1 124.2(8) . .
W5 O26 W4 90.0(5) . .
W11 O26 Si1 124.4(8) . .
W11 O26 W4 93.3(5) . .
W11 O26 W5 91.6(5) . .
W6 O27 Si1 124.6(8) . .
W7 O27 Si1 124.3(8) . .
W7 O27 W6 91.0(5) . .
W10 O27 Si1 122.6(8) . .
W10 O27 W6 92.1(5) . .
W10 O27 W7 92.8(5) . .
W8 O28 Si1 127.9(8) . .
W9 O28 Si1 125.7(8) . .
W9 O28 W8 93.2(5) . .
W4 O29 K1 102.5(6) . .
W11 O29 K1 103.2(6) . .
W11 O29 W4 122.0(8) . .
W5 O30 K4 98.9(6) . 4_586
W11 O30 K4 130.4(7) . 4_586
W11 O30 W5 122.4(8) . .
W10 O31 W6 122.2(8) . .
W10 O32 W7 121.0(7) . .
W8 O33 Eu1 129.9(8) . .
Eu1 O34 K1 97.2(5) . .
W9 O34 K1 104.7(6) . .
W9 O34 Eu1 132.2(8) . .
W10 O35 Eu1 160.2(9) . .
Eu1 O36 K1 98.6(5) . .
W11 O36 K1 104.7(7) . .
W11 O36 Eu1 156.7(9) . .
W11 O37 W10 143.2(8) . .
W11 O38 K1 153.0(8) . 2
W10 O39 K4 137.6(8) . .
Eu1 O40 C2 93.6(12) 3_575 3_575
Eu1 O40 C2 135.1(13) . 3_575
K1 O42 C2 124.6(13) . .
K4 O42 C2 123.1(13) 3_575 .
K4 O42 K1 89.7(5) 3_575 .
Eu1 O42 C2 93.4(12) . .
Eu1 O42 K1 100.7(5) . .
Eu1 O42 K4 126.4(6) . 3_575
K4 O43 K1 94.6(6) 3_575 .
Na2 O47 Na1 96.7(10) . 2_655
K4 O48 Na2 107.0(7) 4_586 .
Na2 O49 Na1 91.9(7) . 2_655
K3 O50 Na2 119.5(8) 4_576 .
O47 Na1 O20 77.2(8) 2_645 .
O49 Na1 O20 149.8(7) 2_645 .
O49 Na1 O47 80.5(8) 2_645 2_645
Na1 Na1 O20 131.6(8) 3_675 .
Na1 Na1 O47 92.1(9) 3_675 2_645
Na1 Na1 O49 68.8(7) 3_675 2_645
O16 Na2 O1 100.1(7) . 3_676
O47 Na2 O1 80.7(9) . 3_676
O47 Na2 O16 88.5(9) . .
O48 Na2 O1 177.9(8) . 3_676
O48 Na2 O16 81.7(7) . .
O48 Na2 O47 100.4(9) . .
O49 Na2 O1 93.5(7) . 3_676
O49 Na2 O16 166.1(8) . .
O49 Na2 O47 90.8(9) . .
O49 Na2 O48 84.7(7) . .
O50 Na2 O1 86.0(7) . 3_676
O50 Na2 O16 95.2(7) . .
O50 Na2 O47 166.7(10) . .
O50 Na2 O48 92.8(8) . .
O50 Na2 O49 88.7(7) . .
O26 Si1 O13 108.3(8) . .
O27 Si1 O13 108.8(8) . .
O27 Si1 O26 108.3(8) . .
O28 Si1 O13 110.3(8) . .
O28 Si1 O26 111.0(8) . .
O28 Si1 O27 110.1(8) . .
O25 K1 O24 127.3(5) . 2
O29 K1 O24 74.0(5) . 2
O29 K1 O25 54.3(4) . .
O34 K1 O24 149.6(5) . 2
O34 K1 O25 52.4(4) . .
O34 K1 O29 92.6(4) . .
O36 K1 O24 92.5(5) . 2
O36 K1 O25 65.9(4) . .
O36 K1 O29 53.2(4) . .
O36 K1 O34 58.4(4) . .
O38 K1 O24 124.8(5) 2_545 2
O38 K1 O25 81.7(4) 2_545 .
O38 K1 O29 122.6(5) 2_545 .
O38 K1 O34 85.5(4) 2_545 .
O38 K1 O36 141.4(5) 2_545 .
O42 K1 O24 98.0(5) . 2
O42 K1 O25 109.8(5) . .
O42 K1 O29 112.9(5) . .
O42 K1 O34 61.7(4) . .
O42 K1 O36 61.1(4) . .
O42 K1 O38 116.0(5) . 2_545
O43 K1 O24 71.6(5) . 2
O43 K1 O25 159.1(5) . .
O43 K1 O29 145.5(5) . .
O43 K1 O34 117.3(5) . .
O43 K1 O36 127.6(5) . .
O43 K1 O38 79.1(5) . 2_545
O43 K1 O42 71.9(5) . .
O53 K1 O24 82.5(5) 4_576 2
O53 K1 O25 83.6(5) 4_576 .
O53 K1 O29 84.8(5) 4_576 .
O53 K1 O34 124.2(5) 4_576 .
O53 K1 O36 137.1(5) 4_576 .
O53 K1 O38 52.1(5) 4_576 2_545
O53 K1 O42 161.8(5) 4_576 .
O53 K1 O43 91.2(5) 4_576 .
O11 K2 O6 55.9(4) . .
O12 K2 O6 52.4(4) . .
O12 K2 O11 65.0(4) . .
O15 K2 O6 92.4(4) . .
O15 K2 O11 55.4(5) . .
O15 K2 O12 53.6(4) . .
O20 K2 O6 75.0(4) 4_576 .
O20 K2 O11 98.4(5) 4_576 .
O20 K2 O12 125.7(5) 4_576 .
O20 K2 O15 152.9(5) 4_576 .
O21 K2 O6 119.7(5) 4_576 .
O21 K2 O11 97.0(5) 4_576 .
O21 K2 O12 161.9(4) 4_576 .
O21 K2 O15 116.0(5) 4_576 .
O21 K2 O20 55.2(4) 4_576 4_576
O22 K2 O6 147.8(5) 4_576 .
O22 K2 O11 91.9(5) 4_576 .
O22 K2 O12 120.0(5) 4_576 .
O22 K2 O15 67.5(5) 4_576 .
O22 K2 O20 111.3(5) 4_576 4_576
O22 K2 O21 56.2(4) 4_576 4_576
O44 K2 O6 92.7(6) . .
O44 K2 O11 146.1(6) . .
O44 K2 O12 86.3(6) . .
O44 K2 O15 121.5(6) . .
O44 K2 O20 83.5(6) . 4_576
O44 K2 O21 111.2(6) . 4_576
O44 K2 O22 119.1(6) . 4_576
O4 K3 O2 133.8(5) 2_645 .
O7 K3 O2 83.1(5) 2_645 .
O7 K3 O4 54.7(4) 2_645 2_645
O8 K3 O2 127.5(5) 2_645 .
O8 K3 O4 53.8(4) 2_645 2_645
O8 K3 O7 64.2(4) 2_645 2_645
O18 K3 O2 144.6(5) 1_545 .
O18 K3 O4 79.8(5) 1_545 2_645
O18 K3 O7 132.3(5) 1_545 2_645
O18 K3 O8 78.4(4) 1_545 2_645
O19 K3 O2 74.7(5) 2_645 .
O19 K3 O4 91.0(5) 2_645 2_645
O19 K3 O7 52.9(4) 2_645 2_645
O19 K3 O8 53.0(4) 2_645 2_645
O19 K3 O18 123.2(5) 2_645 1_545
O45 K3 O2 74.5(5) . .
O45 K3 O4 151.7(6) . 2_645
O45 K3 O7 147.4(6) . 2_645
O45 K3 O8 112.1(5) . 2_645
O45 K3 O18 72.9(5) . 1_545
O45 K3 O19 97.7(5) . 2_645
O50 K3 O2 93.7(6) 4_575 .
O50 K3 O4 79.6(6) 4_575 2_645
O50 K3 O7 102.4(5) 4_575 2_645
O50 K3 O8 131.2(6) 4_575 2_645
O50 K3 O18 80.1(5) 4_575 1_545
O50 K3 O19 153.1(5) 4_575 2_645
O50 K3 O45 102.4(6) 4_575 .
O30 K4 O16 55.5(5) 4_585 4_585
O39 K4 O16 114.0(5) . 4_585
O39 K4 O30 160.3(5) . 4_585
O42 K4 O16 165.8(5) 3_575 4_585
O42 K4 O30 121.3(5) 3_575 4_585
O42 K4 O39 73.2(4) 3_575 .
O43 K4 O16 99.4(5) 3_575 4_585
O43 K4 O30 72.0(5) 3_575 4_585
O43 K4 O39 127.7(5) 3_575 .
O43 K4 O42 67.4(5) 3_575 3_575
O46 K4 O16 110.1(6) . 4_585
O46 K4 O30 74.9(6) . 4_585
O46 K4 O39 96.4(6) . .
O46 K4 O42 80.3(6) . 3_575
O46 K4 O43 109.0(6) . 3_575
O48 K4 O16 65.1(5) 4_585 4_585
O48 K4 O30 106.8(5) 4_585 4_585
O48 K4 O39 79.0(5) 4_585 .
O48 K4 O42 106.0(5) 4_585 3_575
O48 K4 O43 80.3(5) 4_585 3_575
O48 K4 O46 170.4(6) 4_585 .
O51 K4 O16 67.4(5) 1_565 4_585
O51 K4 O30 99.1(5) 1_565 4_585
O51 K4 O39 61.5(5) 1_565 .
O51 K4 O42 125.7(5) 1_565 3_575
O51 K4 O43 166.8(6) 1_565 3_575
O51 K4 O46 76.9(6) 1_565 .
O51 K4 O48 93.5(6) 1_565 4_585
O33 Eu1 C2 159.5(6) . .
O34 Eu1 C2 101.8(6) . .
O34 Eu1 O33 78.6(5) . .
O35 Eu1 C2 116.1(6) . .
O35 Eu1 O33 79.5(6) . .
O35 Eu1 O34 121.5(5) . .
O36 Eu1 C2 74.3(6) . .
O36 Eu1 O33 125.2(5) . .
O36 Eu1 O34 78.4(5) . .
O36 Eu1 O35 71.7(5) . .
O40 Eu1 C2 26.4(5) 3_575 .
O40 Eu1 C2 88.4(5) . .
O40 Eu1 O33 150.0(5) 3_575 .
O40 Eu1 O33 83.5(5) . .
O40 Eu1 O34 127.8(5) 3_575 .
O40 Eu1 O34 153.6(5) . .
O40 Eu1 O35 94.3(5) 3_575 .
O40 Eu1 O35 73.3(5) . .
O40 Eu1 O36 128.0(5) . .
O40 Eu1 O36 79.0(5) 3_575 .
O41 Eu1 C2 81.2(6) . .
O41 Eu1 O33 78.6(6) . .
O41 Eu1 O34 81.9(5) . .
O41 Eu1 O35 143.5(5) . .
O41 Eu1 O36 144.3(5) . .
O41 Eu1 O40 90.3(5) . 3_575
O41 Eu1 O40 75.6(5) . .
O42 Eu1 C2 25.9(5) . .
O42 Eu1 O33 143.7(5) . .
O42 Eu1 O34 76.6(5) . .
O42 Eu1 O35 136.5(5) . .
O42 Eu1 O36 74.7(5) . .
O42 Eu1 O40 108.6(5) . .
O42 Eu1 O40 52.2(5) . 3_575
O42 Eu1 O41 72.0(5) . .
O4 W1 O1 99.0(7) . .
O6 W1 O1 100.9(7) . .
O6 W1 O4 89.9(7) . .
O7 W1 O1 99.9(7) . .
O7 W1 O4 87.7(6) . .
O7 W1 O6 159.2(6) . .
O12 W1 O1 102.7(7) . .
O12 W1 O4 158.2(7) . .
O12 W1 O6 88.0(6) . .
O12 W1 O7 86.6(6) . .
O13 W1 O1 171.7(7) . .
O13 W1 O4 74.6(6) . .
O13 W1 O6 74.3(6) . .
O13 W1 O7 85.2(6) . .
O13 W1 O12 84.0(6) . .
O4 W2 O2 100.8(7) . .
O5 W2 O2 98.3(7) . .
O5 W2 O4 84.6(6) . .
O8 W2 O2 102.2(7) . .
O8 W2 O4 84.2(6) . .
O8 W2 O5 158.1(7) . .
O9 W2 O2 103.9(7) . .
O9 W2 O4 155.3(7) . .
O9 W2 O5 93.6(7) . .
O9 W2 O8 88.9(7) . .
O13 W2 O2 168.9(6) . .
O13 W2 O4 71.1(6) . .
O13 W2 O5 73.8(6) . .
O13 W2 O8 84.8(6) . .
O13 W2 O9 84.7(6) . .
O5 W3 O3 97.9(7) . .
O6 W3 O3 98.4(7) . .
O6 W3 O5 85.5(6) . .
O10 W3 O3 103.0(8) . .
O10 W3 O5 92.2(7) . .
O10 W3 O6 158.6(7) . .
O11 W3 O3 101.8(7) . .
O11 W3 O5 159.5(7) . .
O11 W3 O6 86.1(6) . .
O11 W3 O10 88.8(7) . .
O13 W3 O3 168.8(7) . .
O13 W3 O5 74.9(6) . .
O13 W3 O6 72.8(5) . .
O13 W3 O10 86.0(6) . .
O13 W3 O11 84.8(6) . .
O14 W4 O11 101.3(7) . .
O15 W4 O11 86.4(7) . .
O15 W4 O14 100.7(7) . .
O25 W4 O11 87.2(6) . .
O25 W4 O14 99.5(7) . .
O25 W4 O15 159.7(6) . .
O26 W4 O11 87.2(6) . .
O26 W4 O14 170.9(6) . .
O26 W4 O15 76.4(6) . .
O26 W4 O25 84.0(6) . .
O29 W4 O11 160.8(7) . .
O29 W4 O14 97.9(7) . .
O29 W4 O15 89.4(7) . .
O29 W4 O25 90.4(6) . .
O29 W4 O26 73.5(6) . .
O15 W5 O12 86.1(6) . .
O16 W5 O12 101.8(7) . .
O16 W5 O15 99.6(7) . .
O17 W5 O12 85.1(7) . .
O17 W5 O15 157.0(7) . .
O17 W5 O16 103.0(7) . .
O26 W5 O12 83.8(6) . .
O26 W5 O15 73.7(6) . .
O26 W5 O16 171.1(7) . .
O26 W5 O17 84.2(6) . .
O30 W5 O12 157.4(7) . .
O30 W5 O15 89.4(7) . .
O30 W5 O16 100.8(8) . .
O30 W5 O17 90.7(7) . .
O30 W5 O26 73.7(6) . .
O17 W6 O7 86.2(6) . .
O18 W6 O7 102.0(7) . .
O18 W6 O17 102.0(7) . .
O19 W6 O7 85.3(6) . .
O19 W6 O17 157.2(7) . .
O19 W6 O18 100.4(7) . .
O27 W6 O7 83.4(6) . .
O27 W6 O17 85.0(6) . .
O27 W6 O18 171.3(6) . .
O27 W6 O19 73.0(6) . .
O31 W6 O7 157.1(6) . .
O31 W6 O17 90.8(7) . .
O31 W6 O18 100.9(7) . .
O31 W6 O19 88.9(6) . .
O31 W6 O27 73.8(6) . .
O19 W7 O8 88.5(6) . .
O20 W7 O8 99.8(7) . .
O20 W7 O19 100.4(7) . .
O21 W7 O8 87.3(6) . .
O21 W7 O19 159.3(6) . .
O21 W7 O20 100.2(7) . .
O27 W7 O8 86.8(6) . .
O27 W7 O19 76.2(6) . .
O27 W7 O20 172.5(7) . .
O27 W7 O21 83.4(6) . .
O32 W7 O8 160.6(6) . .
O32 W7 O19 87.5(6) . .
O32 W7 O20 99.5(7) . .
O32 W7 O21 89.8(6) . .
O32 W7 O27 73.8(6) . .
O21 W8 O9 80.5(6) . .
O22 W8 O9 91.7(7) . .
O22 W8 O21 99.2(7) . .
O23 W8 O9 84.1(6) . .
O23 W8 O21 157.1(6) . .
O23 W8 O22 98.1(7) . .
O28 W8 O9 81.0(6) . .
O28 W8 O21 85.8(6) . .
O28 W8 O22 170.4(6) . .
O28 W8 O23 75.1(6) . .
O33 W8 O9 167.4(7) . .
O33 W8 O21 97.2(7) . .
O33 W8 O22 100.9(7) . .
O33 W8 O23 94.2(7) . .
O33 W8 O28 86.5(6) . .
O23 W9 O10 85.6(7) . .
O24 W9 O10 93.5(7) . .
O24 W9 O23 99.2(7) . .
O25 W9 O10 81.4(6) . .
O25 W9 O23 156.4(6) . .
O25 W9 O24 101.2(7) . .
O28 W9 O10 81.6(6) . .
O28 W9 O23 73.5(6) . .
O28 W9 O24 171.5(7) . .
O28 W9 O25 85.1(6) . .
O34 W9 O10 163.9(7) . .
O34 W9 O23 95.6(7) . .
O34 W9 O24 102.1(7) . .
O34 W9 O25 91.7(7) . .
O34 W9 O28 83.4(6) . .
O31 W10 O27 71.9(6) . .
O32 W10 O27 72.2(6) . .
O32 W10 O31 82.8(6) . .
O35 W10 O27 88.6(6) . .
O35 W10 O31 160.4(7) . .
O35 W10 O32 94.1(7) . .
O37 W10 O27 83.9(6) . .
O37 W10 O31 83.3(6) . .
O37 W10 O32 155.2(6) . .
O37 W10 O35 92.1(7) . .
O39 W10 O27 166.7(6) . .
O39 W10 O31 97.4(7) . .
O39 W10 O32 98.9(7) . .
O39 W10 O35 102.2(7) . .
O39 W10 O37 103.2(7) . .
O29 W11 O26 71.2(6) . .
O30 W11 O26 72.2(6) . .
O30 W11 O29 82.5(6) . .
O36 W11 O26 89.6(6) . .
O36 W11 O29 90.3(7) . .
O36 W11 O30 161.7(7) . .
O37 W11 O26 83.2(6) . .
O37 W11 O29 154.1(6) . .
O37 W11 O30 85.7(6) . .
O37 W11 O36 93.8(7) . .
O38 W11 O26 165.1(6) . .
O38 W11 O29 101.2(7) . .
O38 W11 O30 94.4(7) . .
O38 W11 O36 103.5(7) . .
O38 W11 O37 102.7(7) . .

loop_
_geom_bond_atom_site_label_1
_geom_bond_atom_site_label_2
_geom_bond_distance
_geom_bond_site_symmetry_2
C1 C2 1.52(3) .
C2 O40 1.28(3) 3_575
C2 O42 1.26(3) .
C2 Eu1 2.88(2) .
O1 Na2 2.49(2) 3_676
O1 W1 1.728(16) .
O2 K3 2.801(17) .
O2 W2 1.705(16) .
O3 W3 1.708(16) .
O4 K3 2.860(17) 2_655
O4 W1 1.887(16) .
O4 W2 2.017(16) .
O5 W2 1.903(15) .
O5 W3 1.946(15) .
O6 K2 2.936(16) .
O6 W1 1.885(15) .
O6 W3 1.998(15) .
O7 K3 2.894(15) 2_655
O7 W1 1.932(14) .
O7 W6 1.925(15) .
O8 K3 2.975(16) 2_655
O8 W2 1.922(15) .
O8 W7 1.908(15) .
O9 W2 1.781(15) .
O9 W8 2.100(15) .
O10 W3 1.804(17) .
O10 W9 2.082(17) .
O11 K2 2.791(16) .
O11 W3 1.938(16) .
O11 W4 1.900(16) .
O12 K2 3.008(16) .
O12 W1 1.891(15) .
O12 W5 1.950(15) .
O13 Si1 1.636(15) .
O13 W1 2.333(14) .
O13 W2 2.389(14) .
O13 W3 2.314(14) .
O14 W4 1.718(16) .
O15 K2 2.858(16) .
O15 W4 1.939(16) .
O15 W5 1.929(16) .
O16 Na2 2.43(2) .
O16 K4 3.030(18) 4_586
O16 W5 1.729(17) .
O17 W5 1.912(16) .
O17 W6 1.893(16) .
O18 K3 2.792(16) 1_565
O18 W6 1.714(15) .
O19 K3 3.016(16) 2_655
O19 W6 1.963(15) .
O19 W7 1.923(15) .
O20 Na1 2.70(2) .
O20 K2 2.889(17) 4_575
O20 W7 1.720(16) .
O21 K2 3.069(16) 4_575
O21 W7 1.882(15) .
O21 W8 1.936(15) .
O22 K2 2.904(17) 4_575
O22 W8 1.758(17) .
O23 W8 1.943(16) .
O23 W9 1.933(16) .
O24 K1 2.838(17) 2_545
O24 W9 1.705(16) .
O25 K1 2.999(16) .
O25 W4 1.898(15) .
O25 W9 1.937(15) .
O26 Si1 1.640(15) .
O26 W4 2.304(14) .
O26 W5 2.423(14) .
O26 W11 2.357(14) .
O27 Si1 1.649(16) .
O27 W6 2.407(15) .
O27 W7 2.301(15) .
O27 W10 2.344(15) .
O28 Si1 1.617(15) .
O28 W8 2.230(14) .
O28 W9 2.306(14) .
O29 K1 2.910(16) .
O29 W4 1.904(16) .
O29 W11 1.971(15) .
O30 K4 2.914(17) 4_586
O30 W5 1.862(16) .
O30 W11 2.048(16) .
O31 W6 1.851(15) .
O31 W10 2.055(15) .
O32 W7 1.917(15) .
O32 W10 1.949(15) .
O33 Eu1 2.345(16) .
O33 W8 1.776(16) .
O34 K1 3.078(16) .
O34 Eu1 2.351(16) .
O34 W9 1.802(15) .
O35 Eu1 2.318(16) .
O35 W10 1.763(16) .
O36 K1 3.021(17) .
O36 Eu1 2.360(16) .
O36 W11 1.772(16) .
O37 W10 1.930(15) .
O37 W11 1.900(15) .
O38 K1 2.911(17) 2
O38 W11 1.741(16) .
O39 K4 2.860(16) .
O39 W10 1.746(16) .
O40 Eu1 2.461(15) .
O40 Eu1 2.504(16) 3_575
O41 Eu1 2.407(16) .
O42 K1 2.800(16) .
O42 K4 3.030(17) 3_575
O42 Eu1 2.521(15) .
O43 K1 2.753(19) .
O43 K4 2.84(2) 3_575
O44 K2 2.67(2) .
O45 K3 2.73(2) .
O46 K4 2.72(2) .
O47 Na1 2.63(3) 2_655
O47 Na2 2.41(3) .
O48 Na2 2.34(2) .
O48 K4 2.748(19) 4_586
O49 Na1 2.76(2) 2_655
O49 Na2 2.48(2) .
O50 Na2 2.42(2) .
O50 K3 2.86(2) 4_576
O51 K4 2.77(2) 1_545
O53 K1 3.29(2) 4_575
Na1 Na1 2.38(2) 3_675
